data_7019336
loop_
_publ_author_name
'Troff, Ralf W.'
'Hovorka, Rainer'
'Weilandt, Torsten'
'L\"utzen, Arne'
'Cetina, Mario'
'Nieger, Martin'
'Lentz, Dieter'
'Rissanen, Kari'
'Schalley, Christoph A.'

_publ_section_title
;
 Equipping metallo-supramolecular macrocycles with functional groups:
 assemblies of pyridine-substituted urea ligands.
;
_journal_issue 27
_journal_name_full 'Dalton transactions (Cambridge, England : 2003)'
_journal_page_first 8410
_journal_page_last 8420
_journal_paper_doi 10.1039/c2dt30190c
_journal_volume 41
_journal_year 2012
_chemical_absolute_configuration unk
_chemical_compound_source 'synthesis as described'
_chemical_formula_moiety 'C13 H14 N4 O1'
_chemical_formula_sum 'C13 H14 N4 O'
_chemical_formula_weight 242.28
_chemical_name_common 'Compound 12'
_chemical_name_systematic
;
?
;
_space_group_IT_number 29
_symmetry_cell_setting orthorhombic
_symmetry_Int_Tables_number 29
_symmetry_space_group_name_Hall 'P -2bc -2c'
_symmetry_space_group_name_H-M 'P c 21 b'
_atom_sites_solution_hydrogens geom
_atom_sites_solution_primary direct
_atom_sites_solution_secondary difmap
_audit_creation_date 2008-11-14T08:10:21-00:00
_audit_creation_method 'WinGX routine CIF_UPDATE'
_cell_angle_alpha 90
_cell_angle_beta 90
_cell_angle_gamma 90
_cell_formula_units_Z 4
_cell_length_a 8.3851(7)
_cell_length_b 11.5345(6)
_cell_length_c 12.4214(10)
_cell_measurement_reflns_used 23483
_cell_measurement_temperature 123.0(1)
_cell_measurement_theta_max 28.283
_cell_measurement_theta_min 0.407
_cell_measurement_wavelength 0.71073
_cell_volume 1201.37(15)
_computing_cell_refinement 'HKL Scalepack (Otwinowski & Minor 1997)'
_computing_data_collection 'Collect (Bruker AXS BV, 1997-2004)'
_computing_data_reduction 'HKL Denzo and Scalepack (Otwinowski & Minor 1997)'
_computing_molecular_graphics 'Ortep-3 for Windows (Farrugia, 1997)'
_computing_publication_material 'WinGX publication routines (Farrugia, 1999)'
_computing_structure_refinement 'SHELXL-97 (Sheldrick, 1997)'
_computing_structure_solution 'SIR97 (Giacovazzo et al, 1997)'
_diffrn_ambient_temperature 123.0(1)
_diffrn_detector 'CCD plate'
_diffrn_detector_area_resol_mean 9
_diffrn_measured_fraction_theta_full 0.996
_diffrn_measured_fraction_theta_max 0.996
_diffrn_measurement_device '95mm CCD camera on \k-goniostat'
_diffrn_measurement_device_type KappaCCD
_diffrn_measurement_method 'CCD rotation images, thick slices'
_diffrn_orient_matrix_type 'by Bruker AXS Collect from scalepack cell'
_diffrn_orient_matrix_UB_11 -0.999296E-1
_diffrn_orient_matrix_UB_12 -0.243703E-1
_diffrn_orient_matrix_UB_13 0.376832E-1
_diffrn_orient_matrix_UB_21 0.446935E-1
_diffrn_orient_matrix_UB_22 0.283836E-1
_diffrn_orient_matrix_UB_23 0.698391E-1
_diffrn_orient_matrix_UB_31 -0.473609E-1
_diffrn_orient_matrix_UB_32 0.782054E-1
_diffrn_orient_matrix_UB_33 -0.136043E-1
_diffrn_radiation_monochromator graphite
_diffrn_radiation_probe x-ray
_diffrn_radiation_type MoK\a
_diffrn_radiation_wavelength 0.71073
_diffrn_reflns_av_R_equivalents 0.0869
_diffrn_reflns_av_unetI/netI 0.057
_diffrn_reflns_limit_h_max 8
_diffrn_reflns_limit_h_min -9
_diffrn_reflns_limit_k_max 13
_diffrn_reflns_limit_k_min -13
_diffrn_reflns_limit_l_max 14
_diffrn_reflns_limit_l_min -13
_diffrn_reflns_number 7448
_diffrn_reflns_theta_full 25
_diffrn_reflns_theta_max 25
_diffrn_reflns_theta_min 2.93
_diffrn_source 'Enraf Nonius FR590'
_exptl_absorpt_coefficient_mu 0.09
_exptl_absorpt_correction_type none
_exptl_crystal_colour colorless
_exptl_crystal_density_diffrn 1.34
_exptl_crystal_density_method 'not measured'
_exptl_crystal_description prism
_exptl_crystal_F_000 512
_exptl_crystal_size_max 0.25
_exptl_crystal_size_mid 0.2
_exptl_crystal_size_min 0.15
_refine_diff_density_max 0.176
_refine_diff_density_min -0.18
_refine_diff_density_rms 0.041
_refine_ls_extinction_method none
_refine_ls_goodness_of_fit_ref 1.068
_refine_ls_hydrogen_treatment constr
_refine_ls_matrix_type full
_refine_ls_number_parameters 165
_refine_ls_number_reflns 1112
_refine_ls_number_restraints 1
_refine_ls_restrained_S_all 1.067
_refine_ls_R_factor_all 0.0568
_refine_ls_R_factor_gt 0.0444
_refine_ls_shift/su_max 0
_refine_ls_shift/su_mean 0
_refine_ls_structure_factor_coef Fsqd
_refine_ls_weighting_details 'calc w=1/[\s^2^(Fo^2^)+(0.0347P)^2^+0.3216P] where P=(Fo^2^+2Fc^2^)/3'
_refine_ls_weighting_scheme calc
_refine_ls_wR_factor_gt 0.088
_refine_ls_wR_factor_ref 0.0929
_reflns_number_gt 950
_reflns_number_total 1112
_reflns_threshold_expression >2sigma(I)
_cod_data_source_file c2dt30190c.txt
_cod_data_source_block 12
_cod_original_sg_symbol_H-M Pc21b
_cod_database_code 7019336

loop_
_symmetry_equiv_pos_as_xyz
'x, y, z'
'-x, y+1/2, -z'
'-x, y, z+1/2'
'x, y+1/2, -z+1/2'

loop_
_atom_site_label
_atom_site_type_symbol
_atom_site_fract_x
_atom_site_fract_y
_atom_site_fract_z
_atom_site_U_iso_or_equiv
_atom_site_adp_type
_atom_site_occupancy
_atom_site_symmetry_multiplicity
_atom_site_calc_flag
_atom_site_refinement_flags
O8 O 0.3148(3) 0.55996(19) 0.69314(19) 0.0305(6) Uani 1 1 d .
N1 N 0.5636(4) 0.3267(2) 0.4988(2) 0.0316(8) Uani 1 1 d .
N1' N 0.1362(5) 0.7392(3) 1.0655(2) 0.0403(8) Uani 1 1 d .
N7' N 0.2864(4) 0.5265(2) 0.8745(2) 0.0280(7) Uani 1 1 d .
H7' H 0.303 0.4736 0.9243 0.034 Uiso 1 1 calc R
N7 N 0.4179(4) 0.3962(2) 0.7717(2) 0.0266(7) Uani 1 1 d .
H7 H 0.4224 0.3597 0.8338 0.032 Uiso 1 1 calc R
C2' C 0.2088(5) 0.6497(3) 1.0194(3) 0.0356(10) Uani 1 1 d .
H2' H 0.2635 0.5965 1.0647 0.043 Uiso 1 1 calc R
C2 C 0.4880(5) 0.3814(3) 0.5791(3) 0.0307(9) Uani 1 1 d .
H2 H 0.429 0.4497 0.5634 0.037 Uiso 1 1 calc R
C3 C 0.4932(5) 0.3414(3) 0.6848(3) 0.0250(8) Uani 1 1 d .
C3' C 0.2100(5) 0.6286(3) 0.9084(3) 0.0258(8) Uani 1 1 d .
C4 C 0.5792(4) 0.2413(3) 0.7058(3) 0.0258(8) Uani 1 1 d .
H4 H 0.5847 0.2125 0.7774 0.031 Uiso 1 1 calc R
C4' C 0.1329(5) 0.7077(3) 0.8426(3) 0.0271(9) Uani 1 1 d .
H4' H 0.1324 0.6974 0.7668 0.033 Uiso 1 1 calc R
C5' C 0.0568(5) 0.8015(3) 0.8883(3) 0.0297(9) Uani 1 1 d .
C5 C 0.6572(5) 0.1827(3) 0.6239(3) 0.0247(8) Uani 1 1 d .
C6' C 0.0619(5) 0.8128(3) 1.0000(3) 0.0375(10) Uani 1 1 d .
H6' H 0.009 0.8773 1.0314 0.045 Uiso 1 1 calc R
C6 C 0.6460(5) 0.2291(3) 0.5212(3) 0.0300(9) Uani 1 1 d .
H6 H 0.6988 0.1903 0.4639 0.036 Uiso 1 1 calc R
C8 C 0.3386(4) 0.4994(3) 0.7717(3) 0.0246(8) Uani 1 1 d .
C9 C 0.7511(5) 0.0739(3) 0.6448(3) 0.0348(10) Uani 1 1 d .
H9A H 0.8255 0.0607 0.5852 0.052 Uiso 1 1 calc R
H9B H 0.678 0.0079 0.6506 0.052 Uiso 1 1 calc R
H9C H 0.811 0.0822 0.7121 0.052 Uiso 1 1 calc R
C9' C -0.0302(5) 0.8901(3) 0.8208(3) 0.0365(10) Uani 1 1 d .
H9'1 H 0.0253 0.9647 0.8253 0.055 Uiso 1 1 calc R
H9'2 H -0.1395 0.8989 0.8476 0.055 Uiso 1 1 calc R
H9'3 H -0.033 0.8641 0.7457 0.055 Uiso 1 1 calc R

loop_
_atom_site_aniso_label
_atom_site_aniso_U_11
_atom_site_aniso_U_22
_atom_site_aniso_U_33
_atom_site_aniso_U_23
_atom_site_aniso_U_13
_atom_site_aniso_U_12
O8 0.0420(17) 0.0305(13) 0.0191(13) 0.0050(10) -0.0006(12) 0.0040(12)
N1 0.042(2) 0.0346(17) 0.0183(15) 0.0010(12) 0.0043(16) -0.0004(17)
N1' 0.052(2) 0.0419(19) 0.0271(17) -0.0082(16) -0.0006(17) 0.0084(17)
N7' 0.039(2) 0.0287(16) 0.0157(15) 0.0033(12) 0.0011(15) 0.0025(15)
N7 0.038(2) 0.0275(15) 0.0138(15) 0.0024(12) 0.0021(13) 0.0020(15)
C2' 0.045(3) 0.037(2) 0.026(2) -0.0018(15) -0.004(2) 0.0006(19)
C2 0.042(3) 0.0286(19) 0.0217(19) 0.0030(15) -0.0029(18) -0.0006(18)
C3 0.030(2) 0.0272(17) 0.0182(19) -0.0031(13) 0.0006(16) -0.0074(17)
C3' 0.024(2) 0.0299(19) 0.0237(19) -0.0029(15) 0.0018(17) -0.0037(16)
C4 0.030(2) 0.0268(18) 0.0206(17) 0.0026(15) -0.0013(16) -0.0035(17)
C4' 0.033(2) 0.0274(18) 0.0214(19) 0.0014(14) 0.0004(16) -0.0053(17)
C5' 0.029(2) 0.0288(18) 0.031(2) -0.0012(16) -0.0020(18) -0.0010(17)
C5 0.025(2) 0.0224(18) 0.027(2) -0.0007(15) -0.0018(15) -0.0052(16)
C6' 0.040(3) 0.036(2) 0.036(2) -0.0084(18) -0.001(2) 0.004(2)
C6 0.037(2) 0.0291(19) 0.024(2) -0.0075(16) 0.0068(18) -0.0055(17)
C8 0.029(2) 0.0276(19) 0.0174(19) -0.0011(15) -0.0001(16) -0.0009(16)
C9 0.036(3) 0.033(2) 0.036(2) 0.0033(18) 0.0017(19) 0.0042(18)
C9' 0.038(3) 0.034(2) 0.038(2) -0.0003(17) -0.003(2) 0.0053(19)

loop_
_atom_type_symbol
_atom_type_description
_atom_type_scat_dispersion_real
_atom_type_scat_dispersion_imag
_atom_type_scat_source
O O 0.0106 0 'International Tables Vol C Tables 4.2.6.8 and 6.1.1.4'
N N 0.0061 0 'International Tables Vol C Tables 4.2.6.8 and 6.1.1.4'
C C 0.0033 0 'International Tables Vol C Tables 4.2.6.8 and 6.1.1.4'
H H 0 0 'International Tables Vol C Tables 4.2.6.8 and 6.1.1.4'

loop_
_geom_angle_atom_site_label_1
_geom_angle_atom_site_label_2
_geom_angle_atom_site_label_3
_geom_angle
C2 N1 C6 118.8(3)
C2' N1' C6' 116.5(3)
C8 N7' C3' 127.5(3)
C8 N7' H7' 116.2
C3' N7' H7' 116.2
C8 N7 C3 127.9(3)
C8 N7 H7 116.1
C3 N7 H7 116.1
N1' C2' C3' 124.2(4)
N1' C2' H2' 117.9
C3' C2' H2' 117.9
N1 C2 C3 122.1(3)
N1 C2 H2 119
C3 C2 H2 119
C4 C3 C2 118.0(3)
C4 C3 N7 117.7(3)
C2 C3 N7 124.2(3)
C4' C3' C2' 117.6(3)
C4' C3' N7' 126.1(3)
C2' C3' N7' 116.4(3)
C5 C4 C3 120.9(3)
C5 C4 H4 119.5
C3 C4 H4 119.5
C5' C4' C3' 119.4(3)
C5' C4' H4' 120.3
C3' C4' H4' 120.3
C4' C5' C6' 118.0(3)
C4' C5' C9' 121.8(3)
C6' C5' C9' 120.3(3)
C4 C5 C6 117.1(3)
C4 C5 C9 121.9(3)
C6 C5 C9 121.0(3)
N1' C6' C5' 124.3(4)
N1' C6' H6' 117.9
C5' C6' H6' 117.9
N1 C6 C5 123.1(3)
N1 C6 H6 118.5
C5 C6 H6 118.5
O8 C8 N7 125.6(3)
O8 C8 N7' 123.9(3)
N7 C8 N7' 110.5(3)
C5 C9 H9A 109.5
C5 C9 H9B 109.5
H9A C9 H9B 109.5
C5 C9 H9C 109.5
H9A C9 H9C 109.5
H9B C9 H9C 109.5
C5' C9' H9'1 109.5
C5' C9' H9'2 109.5
H9'1 C9' H9'2 109.5
C5' C9' H9'3 109.5
H9'1 C9' H9'3 109.5
H9'2 C9' H9'3 109.5

loop_
_geom_bond_atom_site_label_1
_geom_bond_atom_site_label_2
_geom_bond_distance
O8 C8 1.216(4)
N1 C2 1.339(5)
N1 C6 1.350(5)
N1' C2' 1.328(5)
N1' C6' 1.331(5)
N7' C8 1.386(4)
N7' C3' 1.405(5)
N7' H7' 0.88
N7 C8 1.363(4)
N7 C3 1.402(4)
N7 H7 0.88
C2' C3' 1.401(5)
C2' H2' 0.95
C2 C3 1.393(5)
C2 H2 0.95
C3 C4 1.386(5)
C3' C4' 1.385(5)
C4 C5 1.385(5)
C4 H4 0.95
C4' C5' 1.378(5)
C4' H4' 0.95
C5' C6' 1.394(5)
C5' C9' 1.509(5)
C5 C6 1.387(5)
C5 C9 1.504(5)
C6' H6' 0.95
C6 H6 0.95
C9 H9A 0.98
C9 H9B 0.98
C9 H9C 0.98
C9' H9'1 0.98
C9' H9'2 0.98
C9' H9'3 0.98

loop_
_geom_torsion_atom_site_label_1
_geom_torsion_atom_site_label_2
_geom_torsion_atom_site_label_3
_geom_torsion_atom_site_label_4
_geom_torsion
C6' N1' C2' C3' -0.7(6)
C6 N1 C2 C3 0.7(5)
N1 C2 C3 C4 -0.4(5)
N1 C2 C3 N7 179.1(3)
C8 N7 C3 C4 174.3(3)
C8 N7 C3 C2 -5.2(6)
N1' C2' C3' C4' 1.3(6)
N1' C2' C3' N7' -177.0(4)
C8 N7' C3' C4' 19.2(6)
C8 N7' C3' C2' -162.7(4)
C2 C3 C4 C5 -0.2(5)
N7 C3 C4 C5 -179.8(3)
C2' C3' C4' C5' -1.1(6)
N7' C3' C4' C5' 177.0(3)
C3' C4' C5' C6' 0.4(6)
C3' C4' C5' C9' -179.6(3)
C3 C4 C5 C6 0.5(5)
C3 C4 C5 C9 -180.0(3)
C2' N1' C6' C5' -0.2(6)
C4' C5' C6' N1' 0.3(6)
C9' C5' C6' N1' -179.8(4)
C2 N1 C6 C5 -0.4(6)
C4 C5 C6 N1 -0.1(5)
C9 C5 C6 N1 -179.7(3)
C3 N7 C8 O8 2.9(6)
C3 N7 C8 N7' -177.6(3)
C3' N7' C8 O8 -5.1(6)
C3' N7' C8 N7 175.4(3)
